data_7217268
loop_
_publ_author_name
'Galkina, Irina'
'Tufatullin, Artem'
'Krivolapov, Dmitry'
'Bakhtiyarova, Yuliya'
'Chubukaeva, Dinara'
'Stakheev, Vitaly'
'Galkin, Vladimir'
'Cherkasov, Rafael'
'B\"uchner, Bernd'
'Kataeva, Olga'

_publ_section_title
;
 Crystal structure of phosphonium carboxylate complexes. The role of the
 metal coordination geometry, ligand conformation and hydrogen bonding
;
_journal_issue 38
_journal_name_full CrystEngComm
_journal_page_first 9010
_journal_paper_doi 10.1039/C4CE01361A
_journal_volume 16
_journal_year 2014
_chemical_formula_moiety 'C44 H42 Cl4 Hg2 O4 P2'
_chemical_formula_sum 'C44 H42 Cl4 Hg2 O4 P2'
_chemical_formula_weight 1239.70
_chemical_name_systematic
;
 ?
;
_space_group_IT_number 2
_symmetry_cell_setting triclinic
_symmetry_space_group_name_Hall '-P 1'
_symmetry_space_group_name_H-M 'P -1'
_atom_sites_solution_hydrogens geom
_atom_sites_solution_primary direct
_atom_sites_solution_secondary difmap
_audit_creation_method SHELXL-97
_cell_angle_alpha 76.6790(10)
_cell_angle_beta 80.8710(10)
_cell_angle_gamma 76.2460(10)
_cell_formula_units_Z 1
_cell_length_a 9.8220(10)
_cell_length_b 9.8940(10)
_cell_length_c 12.3030(10)
_cell_measurement_reflns_used 9503
_cell_measurement_temperature 296(2)
_cell_measurement_theta_max 27.96
_cell_measurement_theta_min 2.47
_cell_volume 1123.22(19)
_computing_cell_refinement 'APEX2  v2, 1-4  (Bruker AXS, 2005-2007)'
_computing_data_collection 'APEX2  v2, 1-4  (Bruker AXS, 2005-2007)'
_computing_data_reduction 'SAINT NT v6.0 (Bruker AXS, 2003)'
_computing_molecular_graphics 'ORTEP-3 for Windows (Farrugia, 1997), SCHAKAL (Keller, 1997)'
_computing_publication_material 'SHELXL97 (Sheldrick, 1997), WinGX (Farrugia 1999), enCIFer (Allen et al. 2004)'
_computing_structure_refinement 'SHELXL-97 (Sheldrick, 1997), WinGX (Farrugia 1999), PLATON (Spek 2005)'
_computing_structure_solution 'SHELXS-97 (Sheldrick, 2008), SIR2004 (Burla et al., 2005)'
_diffrn_ambient_temperature 296(2)
_diffrn_measured_fraction_theta_full 0.995
_diffrn_measured_fraction_theta_max 0.995
_diffrn_measurement_device 'Bruker Smart Apex II CCD'
_diffrn_measurement_device_type 'CCD area detector'
_diffrn_measurement_method 'omega scans'
_diffrn_radiation_monochromator graphite
_diffrn_radiation_source 'fine-focus sealed tube'
_diffrn_radiation_type MoK\a
_diffrn_radiation_wavelength 0.71073
_diffrn_reflns_av_R_equivalents 0.0260
_diffrn_reflns_av_sigmaI/netI 0.0238
_diffrn_reflns_limit_h_max 12
_diffrn_reflns_limit_h_min -12
_diffrn_reflns_limit_k_max 12
_diffrn_reflns_limit_k_min -12
_diffrn_reflns_limit_l_max 15
_diffrn_reflns_limit_l_min -15
_diffrn_reflns_number 14585
_diffrn_reflns_theta_full 26.50
_diffrn_reflns_theta_max 26.50
_diffrn_reflns_theta_min 2.15
_exptl_absorpt_coefficient_mu 7.175
_exptl_absorpt_correction_T_max 0.2073
_exptl_absorpt_correction_T_min 0.1615
_exptl_absorpt_correction_type multi-scan
_exptl_absorpt_process_details 'SADABS version 2.10 (Sheldrick,Bruker AXS Inc.'
_exptl_crystal_colour colorless
_exptl_crystal_density_diffrn 1.833
_exptl_crystal_density_method 'not measured'
_exptl_crystal_description block
_exptl_crystal_F_000 596
_exptl_crystal_size_max 0.40
_exptl_crystal_size_mid 0.34
_exptl_crystal_size_min 0.32
_refine_diff_density_max 0.740
_refine_diff_density_min -0.861
_refine_diff_density_rms 0.068
_refine_ls_extinction_method none
_refine_ls_goodness_of_fit_ref 1.007
_refine_ls_hydrogen_treatment constr
_refine_ls_matrix_type full
_refine_ls_number_parameters 268
_refine_ls_number_reflns 4643
_refine_ls_number_restraints 2
_refine_ls_restrained_S_all 1.007
_refine_ls_R_factor_all 0.0233
_refine_ls_R_factor_gt 0.0204
_refine_ls_shift/su_max 0.001
_refine_ls_shift/su_mean 0.000
_refine_ls_structure_factor_coef Fsqd
_refine_ls_weighting_details 'calc w=1/[\s^2^(Fo^2^)+(0.0243P)^2^+0.6130P] where P=(Fo^2^+2Fc^2^)/3'
_refine_ls_weighting_scheme calc
_refine_ls_wR_factor_gt 0.0491
_refine_ls_wR_factor_ref 0.0506
_reflns_number_gt 4310
_reflns_number_total 4643
_reflns_threshold_expression >2sigma(I)
_cod_data_source_file c4ce01361a2.cif
_cod_data_source_block shelxl
_cod_depositor_comments 'Adding full bibliography for 7217262--7217274.cif.'
_cod_original_sg_symbol_H-M P-1
_cod_database_code 7217268

loop_
_symmetry_equiv_pos_as_xyz
'x, y, z'
'-x, -y, -z'

loop_
_atom_site_label
_atom_site_type_symbol
_atom_site_fract_x
_atom_site_fract_y
_atom_site_fract_z
_atom_site_U_iso_or_equiv
_atom_site_adp_type
_atom_site_occupancy
_atom_site_symmetry_multiplicity
_atom_site_calc_flag
_atom_site_refinement_flags
_atom_site_disorder_assembly
_atom_site_disorder_group
Hg1 Hg 0.341781(12) 0.643054(12) 0.938574(10) 0.05239(5) Uani 1 1 d . . .
Cl1 Cl 0.36081(10) 0.63731(9) 0.74535(7) 0.0638(2) Uani 1 1 d . . .
Cl2 Cl 0.16762(11) 0.72021(12) 1.07912(8) 0.0762(3) Uani 1 1 d . . .
O1 O 0.4368(2) 0.3780(2) 1.0080(2) 0.0620(6) Uani 1 1 d . . .
O2 O 0.4901(3) 0.1525(2) 1.0876(2) 0.0631(6) Uani 1 1 d . B .
C1 C 0.4088(3) 0.2556(3) 1.0404(2) 0.0438(6) Uani 1 1 d D . .
C3 C 0.2332(4) 0.0954(4) 1.0761(2) 0.0582(8) Uani 1 1 d . . .
H3A1 H 0.3178 0.0268 1.0584 0.070 Uiso 1 1 calc R A 1
H3A2 H 0.1575 0.0794 1.0420 0.070 Uiso 1 1 calc R A 1
C2A C 0.2584(4) 0.2488(6) 1.0233(3) 0.0423(12) Uani 0.744(8) 1 d PD B 1
H2A H 0.1886 0.3190 1.0588 0.051 Uiso 0.744(8) 1 calc PR B 1
C4A C 0.2470(6) 0.2787(6) 0.8981(4) 0.0707(17) Uani 0.744(8) 1 d PD B 1
H4A1 H 0.2646 0.3715 0.8647 0.106 Uiso 0.744(8) 1 calc PR B 1
H4A2 H 0.1540 0.2746 0.8861 0.106 Uiso 0.744(8) 1 calc PR B 1
H4A3 H 0.3152 0.2089 0.8644 0.106 Uiso 0.744(8) 1 calc PR B 1
C2B C 0.2904(10) 0.2148(13) 0.9939(13) 0.0423(12) Uani 0.256(8) 1 d PD B 2
H2B H 0.3240 0.1882 0.9209 0.051 Uiso 0.256(8) 1 calc PR B 2
C4B C 0.1658(12) 0.3400(13) 0.9834(13) 0.066(5) Uani 0.256(8) 1 d PD B 2
H4B1 H 0.1448 0.3754 1.0519 0.098 Uiso 0.256(8) 1 calc PR B 2
H4B2 H 0.0853 0.3101 0.9695 0.098 Uiso 0.256(8) 1 calc PR B 2
H4B3 H 0.1887 0.4138 0.9221 0.098 Uiso 0.256(8) 1 calc PR B 2
P4 P 0.18882(7) 0.06529(7) 1.22731(6) 0.03906(15) Uani 1 1 d . B .
C5 C 0.0306(3) -0.0048(3) 1.2617(2) 0.0405(6) Uani 1 1 d . . .
C6 C -0.0759(3) 0.0434(3) 1.1908(3) 0.0567(8) Uani 1 1 d . B .
H6A H -0.0632 0.1075 1.1236 0.068 Uiso 1 1 calc R . .
C7 C -0.2006(4) -0.0048(4) 1.2210(4) 0.0664(9) Uani 1 1 d . . .
H7A H -0.2728 0.0286 1.1748 0.080 Uiso 1 1 calc R B .
C8 C -0.2177(4) -0.1018(4) 1.3192(4) 0.0693(10) Uani 1 1 d . B .
H8A H -0.3013 -0.1345 1.3387 0.083 Uiso 1 1 calc R . .
C9 C -0.1131(4) -0.1509(4) 1.3885(3) 0.0644(9) Uani 1 1 d . . .
H9A H -0.1259 -0.2170 1.4546 0.077 Uiso 1 1 calc R B .
C10 C 0.0116(3) -0.1027(3) 1.3610(3) 0.0512(7) Uani 1 1 d . B .
H10A H 0.0823 -0.1356 1.4087 0.061 Uiso 1 1 calc R . .
C11 C 0.3212(3) -0.0651(3) 1.3015(2) 0.0431(6) Uani 1 1 d . . .
C12 C 0.3865(4) -0.1860(3) 1.2602(3) 0.0619(9) Uani 1 1 d . B .
H12A H 0.3749 -0.1932 1.1884 0.074 Uiso 1 1 calc R . .
C13 C 0.4705(4) -0.2975(4) 1.3285(5) 0.0830(14) Uani 1 1 d . . .
H13A H 0.5152 -0.3794 1.3018 0.100 Uiso 1 1 calc R B .
C14 C 0.4871(4) -0.2864(4) 1.4339(5) 0.0839(13) Uani 1 1 d . B .
H14A H 0.5419 -0.3618 1.4789 0.101 Uiso 1 1 calc R . .
C15 C 0.4254(4) -0.1681(5) 1.4740(4) 0.0756(11) Uani 1 1 d . . .
H15A H 0.4391 -0.1611 1.5454 0.091 Uiso 1 1 calc R B .
C16 C 0.3420(4) -0.0578(4) 1.4086(3) 0.0568(8) Uani 1 1 d . B .
H16A H 0.2987 0.0234 1.4367 0.068 Uiso 1 1 calc R . .
C17 C 0.1558(3) 0.2276(3) 1.2792(2) 0.0441(6) Uani 1 1 d . . .
C18 C 0.0181(4) 0.2988(4) 1.3029(3) 0.0589(8) Uani 1 1 d . B .
H18A H -0.0572 0.2603 1.2967 0.071 Uiso 1 1 calc R . .
C19 C -0.0058(5) 0.4285(4) 1.3360(4) 0.0764(11) Uani 1 1 d . . .
H19A H -0.0977 0.4772 1.3516 0.092 Uiso 1 1 calc R B .
C20 C 0.1047(5) 0.4846(4) 1.3457(4) 0.0761(11) Uani 1 1 d . B .
H20A H 0.0873 0.5714 1.3679 0.091 Uiso 1 1 calc R . .
C21 C 0.2416(4) 0.4144(4) 1.3231(3) 0.0645(9) Uani 1 1 d . . .
H21A H 0.3161 0.4535 1.3304 0.077 Uiso 1 1 calc R B .
C22 C 0.2684(3) 0.2855(3) 1.2894(3) 0.0504(7) Uani 1 1 d . B .
H22A H 0.3607 0.2379 1.2736 0.060 Uiso 1 1 calc R . .

loop_
_atom_site_aniso_label
_atom_site_aniso_U_11
_atom_site_aniso_U_22
_atom_site_aniso_U_33
_atom_site_aniso_U_23
_atom_site_aniso_U_13
_atom_site_aniso_U_12
Hg1 0.04757(8) 0.05009(8) 0.06105(8) -0.00966(5) -0.00620(5) -0.01449(5)
Cl1 0.0723(5) 0.0560(5) 0.0591(5) -0.0146(4) -0.0027(4) -0.0058(4)
Cl2 0.0698(6) 0.0915(7) 0.0615(5) -0.0158(5) 0.0047(4) -0.0131(5)
O1 0.0555(13) 0.0440(11) 0.0878(16) 0.0094(11) -0.0222(11) -0.0253(10)
O2 0.0604(14) 0.0426(12) 0.0864(17) -0.0008(11) -0.0237(12) -0.0121(10)
C1 0.0460(15) 0.0421(15) 0.0468(15) -0.0047(12) -0.0065(12) -0.0189(13)
C3 0.075(2) 0.069(2) 0.0440(16) -0.0066(14) -0.0021(14) -0.0488(18)
C2A 0.044(2) 0.047(3) 0.039(3) -0.0034(17) -0.0024(18) -0.021(2)
C4A 0.086(4) 0.090(4) 0.048(3) 0.000(2) -0.012(2) -0.054(3)
C2B 0.044(2) 0.047(3) 0.039(3) -0.0034(17) -0.0024(18) -0.021(2)
C4B 0.058(8) 0.061(8) 0.081(10) 0.030(7) -0.042(7) -0.037(7)
P4 0.0410(4) 0.0342(3) 0.0434(4) -0.0058(3) -0.0047(3) -0.0126(3)
C5 0.0396(14) 0.0313(12) 0.0503(15) -0.0075(11) -0.0019(11) -0.0096(11)
C6 0.0557(18) 0.0449(16) 0.073(2) -0.0029(15) -0.0195(15) -0.0171(14)
C7 0.0487(18) 0.0544(19) 0.103(3) -0.0194(19) -0.0201(18) -0.0123(15)
C8 0.0474(19) 0.066(2) 0.102(3) -0.031(2) 0.0135(19) -0.0266(17)
C9 0.062(2) 0.0575(19) 0.070(2) -0.0100(16) 0.0194(17) -0.0246(17)
C10 0.0480(16) 0.0482(16) 0.0525(17) -0.0052(13) 0.0042(13) -0.0120(13)
C11 0.0361(13) 0.0395(14) 0.0539(16) -0.0087(12) -0.0038(11) -0.0100(11)
C12 0.0527(18) 0.0486(18) 0.089(3) -0.0269(17) -0.0054(17) -0.0092(15)
C13 0.051(2) 0.0390(18) 0.155(5) -0.024(2) -0.003(2) -0.0021(15)
C14 0.067(2) 0.055(2) 0.118(4) 0.023(2) -0.029(2) -0.0173(19)
C15 0.078(3) 0.069(3) 0.071(2) 0.0144(19) -0.0223(19) -0.018(2)
C16 0.0611(19) 0.0530(18) 0.0526(18) -0.0049(14) -0.0098(14) -0.0078(15)
C17 0.0505(16) 0.0353(13) 0.0467(15) -0.0061(11) -0.0087(12) -0.0094(12)
C18 0.0546(19) 0.0490(17) 0.073(2) -0.0159(16) -0.0123(16) -0.0035(15)
C19 0.075(3) 0.054(2) 0.096(3) -0.027(2) -0.009(2) 0.0080(19)
C20 0.104(3) 0.0443(18) 0.084(3) -0.0249(18) -0.008(2) -0.013(2)
C21 0.084(3) 0.0491(18) 0.069(2) -0.0171(16) -0.0058(18) -0.0287(18)
C22 0.0570(18) 0.0412(15) 0.0563(17) -0.0116(13) -0.0039(14) -0.0165(13)

loop_
_atom_type_symbol
_atom_type_description
_atom_type_scat_dispersion_real
_atom_type_scat_dispersion_imag
_atom_type_scat_source
C C 0.0033 0.0016 'International Tables Vol C Tables 4.2.6.8 and 6.1.1.4'
H H 0.0000 0.0000 'International Tables Vol C Tables 4.2.6.8 and 6.1.1.4'
O O 0.0106 0.0060 'International Tables Vol C Tables 4.2.6.8 and 6.1.1.4'
P P 0.1023 0.0942 'International Tables Vol C Tables 4.2.6.8 and 6.1.1.4'
Cl Cl 0.1484 0.1585 'International Tables Vol C Tables 4.2.6.8 and 6.1.1.4'
Hg Hg -2.3894 9.2266 'International Tables Vol C Tables 4.2.6.8 and 6.1.1.4'

loop_
_geom_angle_atom_site_label_1
_geom_angle_atom_site_label_2
_geom_angle_atom_site_label_3
_geom_angle
_geom_angle_site_symmetry_1
_geom_angle_site_symmetry_3
O1 Hg1 Cl2 109.38(7) 2_667 .
O1 Hg1 Cl1 109.99(7) 2_667 .
Cl2 Hg1 Cl1 138.26(3) . .
O1 Hg1 O1 73.45(8) 2_667 .
Cl2 Hg1 O1 106.95(7) . .
Cl1 Hg1 O1 97.01(6) . .
C1 O1 Hg1 105.64(18) . 2_667
C1 O1 Hg1 146.7(2) . .
Hg1 O1 Hg1 106.55(8) 2_667 .
O2 C1 O1 123.3(3) . .
O2 C1 C2B 113.2(5) . .
O1 C1 C2B 121.3(6) . .
O2 C1 C2A 122.3(3) . .
O1 C1 C2A 114.2(3) . .
C2B C1 C2A 20.9(5) . .
C2B C3 C2A 20.8(5) . .
C2B C3 P4 131.4(5) . .
C2A C3 P4 113.4(3) . .
C2B C3 H3A1 91.0 . .
C2A C3 H3A1 108.9 . .
P4 C3 H3A1 108.9 . .
C2B C3 H3A2 106.0 . .
C2A C3 H3A2 108.9 . .
P4 C3 H3A2 108.9 . .
H3A1 C3 H3A2 107.7 . .
C4A C2A C1 108.4(3) . .
C4A C2A C3 108.8(4) . .
C1 C2A C3 109.0(3) . .
C4A C2A H2A 110.2 . .
C1 C2A H2A 110.2 . .
C3 C2A H2A 110.2 . .
C4B C2B C3 104.8(9) . .
C4B C2B C1 108.8(7) . .
C3 C2B C1 111.4(9) . .
C4B C2B H2B 110.5 . .
C3 C2B H2B 110.5 . .
C1 C2B H2B 110.5 . .
C2B C4B H4B1 109.5 . .
C2B C4B H4B2 109.5 . .
H4B1 C4B H4B2 109.5 . .
C2B C4B H4B3 109.5 . .
H4B1 C4B H4B3 109.5 . .
H4B2 C4B H4B3 109.5 . .
C11 P4 C5 105.90(13) . .
C11 P4 C17 109.54(13) . .
C5 P4 C17 108.00(13) . .
C11 P4 C3 112.80(16) . .
C5 P4 C3 108.55(14) . .
C17 P4 C3 111.78(14) . .
C10 C5 C6 119.7(3) . .
C10 C5 P4 120.3(2) . .
C6 C5 P4 119.9(2) . .
C7 C6 C5 119.7(3) . .
C7 C6 H6A 120.2 . .
C5 C6 H6A 120.2 . .
C8 C7 C6 120.0(3) . .
C8 C7 H7A 120.0 . .
C6 C7 H7A 120.0 . .
C9 C8 C7 120.7(3) . .
C9 C8 H8A 119.6 . .
C7 C8 H8A 119.6 . .
C8 C9 C10 120.3(3) . .
C8 C9 H9A 119.8 . .
C10 C9 H9A 119.8 . .
C9 C10 C5 119.6(3) . .
C9 C10 H10A 120.2 . .
C5 C10 H10A 120.2 . .
C12 C11 C16 118.9(3) . .
C12 C11 P4 119.9(3) . .
C16 C11 P4 120.4(2) . .
C11 C12 C13 118.9(4) . .
C11 C12 H12A 120.5 . .
C13 C12 H12A 120.5 . .
C14 C13 C12 120.3(4) . .
C14 C13 H13A 119.9 . .
C12 C13 H13A 119.9 . .
C15 C14 C13 121.1(4) . .
C15 C14 H14A 119.5 . .
C13 C14 H14A 119.5 . .
C14 C15 C16 119.5(4) . .
C14 C15 H15A 120.2 . .
C16 C15 H15A 120.2 . .
C15 C16 C11 121.3(4) . .
C15 C16 H16A 119.4 . .
C11 C16 H16A 119.4 . .
C18 C17 C22 120.2(3) . .
C18 C17 P4 119.8(2) . .
C22 C17 P4 119.9(2) . .
C17 C18 C19 119.2(3) . .
C17 C18 H18A 120.4 . .
C19 C18 H18A 120.4 . .
C20 C19 C18 120.4(4) . .
C20 C19 H19A 119.8 . .
C18 C19 H19A 119.8 . .
C19 C20 C21 120.9(3) . .
C19 C20 H20A 119.6 . .
C21 C20 H20A 119.6 . .
C20 C21 C22 119.9(3) . .
C20 C21 H21A 120.0 . .
C22 C21 H21A 120.0 . .
C21 C22 C17 119.5(3) . .
C21 C22 H22A 120.3 . .
C17 C22 H22A 120.3 . .

loop_
_geom_bond_atom_site_label_1
_geom_bond_atom_site_label_2
_geom_bond_distance
_geom_bond_site_symmetry_2
Hg1 O1 2.319(2) 2_667
Hg1 Cl2 2.3553(10) .
Hg1 Cl1 2.3676(9) .
Hg1 O1 2.557(2) .
O1 C1 1.266(3) .
O1 Hg1 2.319(2) 2_667
O2 C1 1.226(4) .
C1 C2B 1.544(6) .
C1 C2A 1.544(4) .
C3 C2B 1.523(16) .
C3 C2A 1.569(6) .
C3 P4 1.814(3) .
C3 H3A1 0.9700 .
C3 H3A2 0.9700 .
C2A C4A 1.517(6) .
C2A H2A 0.9800 .
C4A H4A1 0.9600 .
C4A H4A2 0.9600 .
C4A H4A3 0.9600 .
C2B C4B 1.518(7) .
C2B H2B 0.9800 .
C4B H4B1 0.9600 .
C4B H4B2 0.9600 .
C4B H4B3 0.9600 .
P4 C11 1.795(3) .
P4 C5 1.801(3) .
P4 C17 1.804(3) .
C5 C10 1.391(4) .
C5 C6 1.394(4) .
C6 C7 1.385(5) .
C6 H6A 0.9300 .
C7 C8 1.374(6) .
C7 H7A 0.9300 .
C8 C9 1.367(6) .
C8 H8A 0.9300 .
C9 C10 1.383(5) .
C9 H9A 0.9300 .
C10 H10A 0.9300 .
C11 C12 1.382(4) .
C11 C16 1.385(4) .
C12 C13 1.401(6) .
C12 H12A 0.9300 .
C13 C14 1.365(7) .
C13 H13A 0.9300 .
C14 C15 1.347(7) .
C14 H14A 0.9300 .
C15 C16 1.375(5) .
C15 H15A 0.9300 .
C16 H16A 0.9300 .
C17 C18 1.388(4) .
C17 C22 1.394(4) .
C18 C19 1.390(5) .
C18 H18A 0.9300 .
C19 C20 1.363(6) .
C19 H19A 0.9300 .
C20 C21 1.376(6) .
C20 H20A 0.9300 .
C21 C22 1.385(4) .
C21 H21A 0.9300 .
C22 H22A 0.9300 .

loop_
_geom_torsion_atom_site_label_1
_geom_torsion_atom_site_label_2
_geom_torsion_atom_site_label_3
_geom_torsion_atom_site_label_4
_geom_torsion
_geom_torsion_site_symmetry_1
_geom_torsion_site_symmetry_4
O1 Hg1 O1 C1 164.7(5) 2_667 .
Cl2 Hg1 O1 C1 58.9(4) . .
Cl1 Hg1 O1 C1 -86.5(4) . .
O1 Hg1 O1 Hg1 0.0 2_667 2_667
Cl2 Hg1 O1 Hg1 -105.74(9) . 2_667
Cl1 Hg1 O1 Hg1 108.84(9) . 2_667
Hg1 O1 C1 O2 -1.3(4) 2_667 .
Hg1 O1 C1 O2 -166.1(3) . .
Hg1 O1 C1 C2B -163.4(7) 2_667 .
Hg1 O1 C1 C2B 31.8(8) . .
Hg1 O1 C1 C2A 174.3(2) 2_667 .
Hg1 O1 C1 C2A 9.6(6) . .
O2 C1 C2A C4A -117.7(4) . .
O1 C1 C2A C4A 66.6(5) . .
C2B C1 C2A C4A -48.2(18) . .
O2 C1 C2A C3 0.6(5) . .
O1 C1 C2A C3 -175.2(3) . .
C2B C1 C2A C3 70(2) . .
C2B C3 C2A C4A 44.9(8) . .
P4 C3 C2A C4A -161.7(3) . .
C2B C3 C2A C1 -73.1(9) . .
P4 C3 C2A C1 80.3(4) . .
C2A C3 C2B C4B -41.1(8) . .
P4 C3 C2B C4B -74.4(9) . .
C2A C3 C2B C1 76.4(10) . .
P4 C3 C2B C1 43.1(10) . .
O2 C1 C2B C4B 156.1(9) . .
O1 C1 C2B C4B -40.1(14) . .
C2A C1 C2B C4B 35.6(12) . .
O2 C1 C2B C3 41.0(10) . .
O1 C1 C2B C3 -155.2(5) . .
C2A C1 C2B C3 -80(2) . .
C2B C3 P4 C11 -102.3(6) . .
C2A C3 P4 C11 -114.5(3) . .
C2B C3 P4 C5 140.7(6) . .
C2A C3 P4 C5 128.4(3) . .
C2B C3 P4 C17 21.7(6) . .
C2A C3 P4 C17 9.4(3) . .
C11 P4 C5 C10 24.7(3) . .
C17 P4 C5 C10 -92.6(3) . .
C3 P4 C5 C10 146.1(3) . .
C11 P4 C5 C6 -157.9(2) . .
C17 P4 C5 C6 84.9(3) . .
C3 P4 C5 C6 -36.5(3) . .
C10 C5 C6 C7 1.2(5) . .
P4 C5 C6 C7 -176.3(3) . .
C5 C6 C7 C8 -1.4(5) . .
C6 C7 C8 C9 0.6(6) . .
C7 C8 C9 C10 0.4(6) . .
C8 C9 C10 C5 -0.6(5) . .
C6 C5 C10 C9 -0.2(5) . .
P4 C5 C10 C9 177.2(2) . .
C5 P4 C11 C12 78.2(3) . .
C17 P4 C11 C12 -165.6(2) . .
C3 P4 C11 C12 -40.4(3) . .
C5 P4 C11 C16 -91.1(3) . .
C17 P4 C11 C16 25.1(3) . .
C3 P4 C11 C16 150.3(2) . .
C16 C11 C12 C13 0.6(5) . .
P4 C11 C12 C13 -168.9(3) . .
C11 C12 C13 C14 0.1(6) . .
C12 C13 C14 C15 -1.1(6) . .
C13 C14 C15 C16 1.4(6) . .
C14 C15 C16 C11 -0.7(6) . .
C12 C11 C16 C15 -0.3(5) . .
P4 C11 C16 C15 169.1(3) . .
C11 P4 C17 C18 -134.5(3) . .
C5 P4 C17 C18 -19.6(3) . .
C3 P4 C17 C18 99.7(3) . .
C11 P4 C17 C22 49.2(3) . .
C5 P4 C17 C22 164.1(2) . .
C3 P4 C17 C22 -76.6(3) . .
C22 C17 C18 C19 0.4(5) . .
P4 C17 C18 C19 -175.9(3) . .
C17 C18 C19 C20 -0.4(6) . .
C18 C19 C20 C21 0.0(7) . .
C19 C20 C21 C22 0.4(6) . .
C20 C21 C22 C17 -0.3(5) . .
C18 C17 C22 C21 0.0(5) . .
P4 C17 C22 C21 176.3(3) . .
